data_2013662
loop_
_publ_author_name
'Pospieszna-Markiewicz, Izabela'
'Kubicki, Maciej'

_publ_section_title
;
 Redetermination of sperminium tetrachloride
;
_journal_issue 12
_journal_name_full 'Acta Crystallographica Section C'
_journal_page_first o664
_journal_page_last o665
_journal_paper_doi 10.1107/S0108270103023655
_journal_volume 59
_journal_year 2003
_chemical_formula_iupac 'C10 H30 N4 4+, 4Cl 1-'
_chemical_formula_moiety 'C10 H30 N4 4+, 4Cl 1-'
_chemical_formula_sum 'C10 H30 Cl4 N4'
_chemical_formula_weight 348.18
_chemical_name_common 'sperminium tetrachloride'
_chemical_name_systematic
;
1,5,10,14-tetraazoniatetradecane tetrachloride
;
_space_group_IT_number 14
_symmetry_cell_setting monoclinic
_symmetry_space_group_name_Hall '-P 2yn'
_symmetry_space_group_name_H-M 'P 1 21/n 1'
_atom_sites_solution_hydrogens difmap
_atom_sites_solution_primary direct
_atom_sites_solution_secondary difmap
_audit_creation_method SHELXL-97
_cell_angle_alpha 90.00
_cell_angle_beta 93.210(10)
_cell_angle_gamma 90.00
_cell_formula_units_Z 2
_cell_length_a 8.5690(10)
_cell_length_b 7.9130(10)
_cell_length_c 13.0020(10)
_cell_measurement_reflns_used 2927
_cell_measurement_temperature 293(2)
_cell_measurement_theta_max 20
_cell_measurement_theta_min 4
_cell_volume 880.24(17)
_computing_cell_refinement 'CrysAlis CCD'
_computing_data_collection 'CrysAlis CCD (Oxford Diffraction, 2002)'
_computing_data_reduction 'CrysAlis Red (Oxford Diffraction, 2002)'
_computing_structure_refinement 'SHELXL97 (Sheldrick, 1997)'
_computing_structure_solution 'SHELXS97 (Sheldrick, 1990)'
_diffrn_ambient_temperature 293(2)
_diffrn_measured_fraction_theta_full 0.995
_diffrn_measured_fraction_theta_max 0.995
_diffrn_measurement_device_type 'KUMA KM-4 CCD four-circle diffractometer'
_diffrn_measurement_method '\w scan'
_diffrn_radiation_monochromator graphite
_diffrn_radiation_source 'fine-focus sealed tube'
_diffrn_radiation_type MoK\a
_diffrn_radiation_wavelength 0.71073
_diffrn_reflns_av_R_equivalents 0.0250
_diffrn_reflns_av_sigmaI/netI 0.0420
_diffrn_reflns_limit_h_max 10
_diffrn_reflns_limit_h_min -10
_diffrn_reflns_limit_k_max 10
_diffrn_reflns_limit_k_min -10
_diffrn_reflns_limit_l_max 16
_diffrn_reflns_limit_l_min -10
_diffrn_reflns_number 8391
_diffrn_reflns_theta_full 27.00
_diffrn_reflns_theta_max 27.00
_diffrn_reflns_theta_min 2.92
_exptl_absorpt_coefficient_mu 0.664
_exptl_absorpt_correction_T_max 0.943
_exptl_absorpt_correction_T_min 0.936
_exptl_absorpt_correction_type multi-scan
_exptl_absorpt_process_details '(SORTAV; Blessing, 1989)'
_exptl_crystal_colour colourless
_exptl_crystal_density_diffrn 1.314
_exptl_crystal_density_method 'not measured'
_exptl_crystal_description block
_exptl_crystal_F_000 372
_exptl_crystal_size_max 0.25
_exptl_crystal_size_mid 0.1
_exptl_crystal_size_min 0.1
_refine_diff_density_max 0.287
_refine_diff_density_min -0.208
_refine_ls_extinction_method none
_refine_ls_goodness_of_fit_ref 1.003
_refine_ls_hydrogen_treatment refall
_refine_ls_matrix_type full
_refine_ls_number_parameters 142
_refine_ls_number_reflns 1902
_refine_ls_number_restraints 0
_refine_ls_restrained_S_all 1.003
_refine_ls_R_factor_all 0.0581
_refine_ls_R_factor_gt 0.0300
_refine_ls_shift/su_max 0.016
_refine_ls_shift/su_mean 0.002
_refine_ls_structure_factor_coef Fsqd
_refine_ls_weighting_details 'calc w=1/[\s^2^(Fo^2^)+(0.02P)^2^] where P=(Fo^2^+2Fc^2^)/3'
_refine_ls_weighting_scheme calc
_refine_ls_wR_factor_gt 0.0476
_refine_ls_wR_factor_ref 0.0532
_reflns_number_gt 1382
_reflns_number_total 1902
_reflns_threshold_expression I>2\s(I)
_cod_data_source_file na1618.cif
_cod_data_source_block I
_cod_original_sg_symbol_H-M 'P 21/n'
_cod_database_code 2013662
_cod_database_fobs_code 2013662

loop_
_symmetry_equiv_pos_as_xyz
'x, y, z'
'-x+1/2, y+1/2, -z+1/2'
'-x, -y, -z'
'x-1/2, -y-1/2, z-1/2'

loop_
_atom_site_label
_atom_site_fract_x
_atom_site_fract_y
_atom_site_fract_z
_atom_site_U_iso_or_equiv
_atom_site_adp_type
_atom_site_calc_flag
_atom_site_refinement_flags
_atom_site_occupancy
_atom_site_disorder_assembly
_atom_site_disorder_group
_atom_site_type_symbol
Cl1 0.86523(5) -0.03768(5) 0.38096(3) 0.03227(13) Uani d . 1 . . Cl
Cl2 0.59188(6) 0.25832(6) 0.67679(3) 0.05061(16) Uani d . 1 . . Cl
N1 0.2349(2) 0.0764(2) 0.37997(14) 0.0339(4) Uani d . 1 . . N
H11 0.279(2) -0.018(2) 0.3649(13) 0.042(6) Uiso d . 1 . . H
H12 0.167(2) 0.053(2) 0.4211(15) 0.055(7) Uiso d . 1 . . H
H13 0.188(2) 0.109(2) 0.3230(14) 0.036(5) Uiso d . 1 . . H
C2 0.3506(2) 0.2027(3) 0.41895(15) 0.0391(5) Uani d . 1 . . C
H21 0.386(2) 0.174(2) 0.4842(14) 0.051(6) Uiso d . 1 . . H
H22 0.295(2) 0.308(3) 0.4200(14) 0.064(7) Uiso d . 1 . . H
C3 0.4889(2) 0.2134(2) 0.35276(14) 0.0322(4) Uani d . 1 . . C
H31 0.456(2) 0.2426(19) 0.2823(15) 0.050(5) Uiso d . 1 . . H
H32 0.5349(19) 0.111(2) 0.3504(12) 0.035(5) Uiso d . 1 . . H
C4 0.6060(2) 0.3402(2) 0.39674(14) 0.0324(4) Uani d . 1 . . C
H41 0.6331(18) 0.3166(19) 0.4635(13) 0.034(5) Uiso d . 1 . . H
H42 0.5674(19) 0.451(2) 0.3940(12) 0.038(5) Uiso d . 1 . . H
N5 0.75101(17) 0.3410(2) 0.34029(11) 0.0276(3) Uani d . 1 . . N
H51 0.793(2) 0.243(2) 0.3436(12) 0.037(5) Uiso d . 1 . . H
H52 0.7269(19) 0.362(2) 0.2776(13) 0.034(5) Uiso d . 1 . . H
C6 0.8691(2) 0.4694(3) 0.37704(13) 0.0314(4) Uani d . 1 . . C
H61 0.9456(19) 0.4662(19) 0.3319(12) 0.028(5) Uiso d . 1 . . H
H62 0.8122(19) 0.574(2) 0.3728(12) 0.035(5) Uiso d . 1 . . H
C7 0.9378(2) 0.4350(2) 0.48443(13) 0.0295(4) Uani d . 1 . . C
H71 0.9823(18) 0.326(2) 0.4879(11) 0.031(4) Uiso d . 1 . . H
H72 0.8595(18) 0.4308(18) 0.5309(12) 0.028(4) Uiso d . 1 . . H

loop_
_atom_site_aniso_label
_atom_site_aniso_U_11
_atom_site_aniso_U_22
_atom_site_aniso_U_33
_atom_site_aniso_U_12
_atom_site_aniso_U_13
_atom_site_aniso_U_23
Cl1 0.0340(2) 0.0361(2) 0.0264(2) -0.0014(2) -0.00083(17) 0.00073(19)
Cl2 0.0655(4) 0.0459(3) 0.0395(3) 0.0095(2) -0.0062(2) -0.0078(2)
N1 0.0288(10) 0.0394(11) 0.0338(9) -0.0025(8) 0.0041(8) 0.0010(8)
C2 0.0335(11) 0.0488(13) 0.0351(11) -0.0061(10) 0.0042(9) -0.0077(10)
C3 0.0287(10) 0.0370(11) 0.0307(10) -0.0023(8) 0.0013(8) -0.0018(8)
C4 0.0308(10) 0.0353(11) 0.0311(10) -0.0022(8) 0.0012(8) -0.0036(8)
N5 0.0319(9) 0.0285(8) 0.0217(8) -0.0028(7) -0.0034(6) 0.0017(6)
C6 0.0329(10) 0.0337(10) 0.0273(9) -0.0091(9) -0.0006(8) 0.0014(8)
C7 0.0297(10) 0.0285(10) 0.0299(9) -0.0028(8) -0.0007(8) 0.0007(8)

loop_
_atom_type_symbol
_atom_type_description
_atom_type_scat_dispersion_real
_atom_type_scat_dispersion_imag
_atom_type_scat_source
C C 0.0033 0.0016 'International Tables Vol C Tables 4.2.6.8 and 6.1.1.4'
H H 0.0000 0.0000 'International Tables Vol C Tables 4.2.6.8 and 6.1.1.4'
N N 0.0061 0.0033 'International Tables Vol C Tables 4.2.6.8 and 6.1.1.4'
Cl Cl 0.1484 0.1585 'International Tables Vol C Tables 4.2.6.8 and 6.1.1.4'

loop_
_geom_angle_atom_site_label_1
_geom_angle_atom_site_label_2
_geom_angle_atom_site_label_3
_geom_angle_site_symmetry_1
_geom_angle_site_symmetry_3
_geom_angle
C2 N1 H11 . . 111.9(12)
C2 N1 H12 . . 114.3(13)
H11 N1 H12 . . 106.3(18)
C2 N1 H13 . . 111.3(11)
H11 N1 H13 . . 104.7(16)
H12 N1 H13 . . 107.7(17)
N1 C2 C3 . . 112.13(15)
N1 C2 H21 . . 109.4(11)
C3 C2 H21 . . 108.3(12)
N1 C2 H22 . . 105.7(12)
C3 C2 H22 . . 111.3(12)
H21 C2 H22 . . 109.9(16)
C2 C3 C4 . . 110.42(15)
C2 C3 H31 . . 110.7(11)
C4 C3 H31 . . 110.7(10)
C2 C3 H32 . . 109.1(10)
C4 C3 H32 . . 109.2(10)
H31 C3 H32 . . 106.7(14)
N5 C4 C3 . . 111.98(14)
N5 C4 H41 . . 107.4(10)
C3 C4 H41 . . 110.8(10)
N5 C4 H42 . . 106.3(10)
C3 C4 H42 . . 112.5(10)
H41 C4 H42 . . 107.4(14)
C4 N5 C6 . . 114.67(14)
C4 N5 H51 . . 109.7(12)
C6 N5 H51 . . 108.8(12)
C4 N5 H52 . . 108.2(11)
C6 N5 H52 . . 107.5(11)
H51 N5 H52 . . 107.8(16)
N5 C6 C7 . . 113.28(15)
N5 C6 H61 . . 106.0(10)
C7 C6 H61 . . 109.6(9)
N5 C6 H62 . . 103.6(10)
C7 C6 H62 . . 112.3(10)
H61 C6 H62 . . 111.8(14)
C6 C7 C7 . 3_766 110.82(18)
C6 C7 H71 . . 110.2(9)
C7 C7 H71 3_766 . 109.2(10)
C6 C7 H72 . . 110.5(9)
C7 C7 H72 3_766 . 111.8(9)
H71 C7 H72 . . 104.1(13)

loop_
_geom_bond_atom_site_label_1
_geom_bond_atom_site_label_2
_geom_bond_site_symmetry_2
_geom_bond_distance
_geom_bond_publ_flag
N1 C2 . 1.477(2) ?
N1 H11 . 0.864(19) ?
N1 H12 . 0.83(2) ?
N1 H13 . 0.864(18) ?
C2 C3 . 1.505(3) ?
C2 H21 . 0.913(18) ?
C2 H22 . 0.96(2) ?
C3 C4 . 1.509(2) ?
C3 H31 . 0.972(19) ?
C3 H32 . 0.905(16) ?
C4 N5 . 1.478(2) ?
C4 H41 . 0.905(16) ?
C4 H42 . 0.940(17) ?
N5 C6 . 1.493(2) ?
N5 H51 . 0.855(17) ?
N5 H52 . 0.845(17) ?
C6 C7 . 1.509(2) ?
C6 H61 . 0.905(16) ?
C6 H62 . 0.959(17) ?
C7 C7 3_766 1.521(3) ?
C7 H71 . 0.940(17) ?
C7 H72 . 0.928(16) ?

loop_
_geom_hbond_atom_site_label_D
_geom_hbond_atom_site_label_H
_geom_hbond_atom_site_label_A
_geom_hbond_site_symmetry_A
_geom_hbond_distance_DH
_geom_hbond_distance_HA
_geom_hbond_distance_DA
_geom_hbond_angle_DHA
N1 H11 Cl2 3_656 0.864(19) 2.28(2) 3.144(2) 176.3(16)
N1 H12 Cl1 3_656 0.83(2) 2.61(2) 3.2848(19) 139.3(16)
N1 H12 Cl1 1_455 0.83(2) 2.70(2) 3.2945(18) 129.1(16)
N1 H13 Cl2 4_565 0.864(18) 2.283(18) 3.1351(18) 168.9(15)
C4 H41 Cl2 . 0.905(16) 2.853(17) 3.707(2) 157.9(13)
C4 H42 Cl2 3_666 0.940(17) 2.801(17) 3.701(2) 160.7(12)
N5 H51 Cl1 . 0.855(17) 2.350(18) 3.1873(17) 166.6(16)
N5 H52 Cl1 2_655 0.845(17) 2.308(18) 3.1414(15) 168.8(15)

loop_
_geom_torsion_atom_site_label_1
_geom_torsion_atom_site_label_2
_geom_torsion_atom_site_label_3
_geom_torsion_atom_site_label_4
_geom_torsion_site_symmetry_4
_geom_torsion
N1 C2 C3 C4 . -178.51(17)
C2 C3 C4 N5 . 173.82(16)
C3 C4 N5 C6 . 177.39(15)
C4 N5 C6 C7 . 66.7(2)
N5 C6 C7 C7 3_766 177.4(2)
